data_7207827
loop_
_publ_author_name
'Kumar, Jitendra'
'Kanoo, Prakash'
'Maji, Tapas Kumar'
'Verma, Sandeep'

_publ_section_title
;
 Water adsorbing silver--adenine interpenetrated framework
;
_journal_issue 9
_journal_name_full CrystEngComm
_journal_page_first 3012
_journal_paper_doi 10.1039/c2ce06625d
_journal_volume 14
_journal_year 2012
_chemical_formula_moiety 'C7 H8 Ag N5 O3 S, 2(H2 O)'
_chemical_formula_sum 'C7 H12 Ag N5 O5 S'
_chemical_formula_weight 386.15
_chemical_name_systematic
;
?
;
_space_group_IT_number 15
_symmetry_cell_setting monoclinic
_symmetry_space_group_name_Hall '-C 2yc'
_symmetry_space_group_name_H-M 'C 1 2/c 1'
_atom_sites_solution_hydrogens geom
_atom_sites_solution_primary direct
_atom_sites_solution_secondary difmap
_audit_creation_method SHELXL-97
_cell_angle_alpha 90.00
_cell_angle_beta 92.75(5)
_cell_angle_gamma 90.00
_cell_formula_units_Z 8
_cell_length_a 11.115(5)
_cell_length_b 14.361(6)
_cell_length_c 14.281(5)
_cell_measurement_reflns_used 1989
_cell_measurement_temperature 100(2)
_cell_measurement_theta_max 25.0
_cell_measurement_theta_min 2.3
_cell_volume 2276.9(16)
_computing_cell_refinement 'Bruker SAINT'
_computing_data_collection 'Bruker APEX'
_computing_data_reduction 'Bruker SAINT'
_computing_molecular_graphics 'DIAMOND 3.1 d'
_computing_publication_material 'SHELXS-97 (Sheldrick, 1990)'
_computing_structure_refinement 'SHELXL-97 (Sheldrick, 1997)'
_computing_structure_solution 'SHELXS-97 (Sheldrick, 1990)'
_diffrn_ambient_temperature 100(2)
_diffrn_measured_fraction_theta_full 0.994
_diffrn_measured_fraction_theta_max 0.994
_diffrn_measurement_device_type 'Bruker SMART APEX'
_diffrn_measurement_method \w
_diffrn_radiation_monochromator graphite
_diffrn_radiation_source 'fine-focus sealed tube'
_diffrn_radiation_type MoK\a
_diffrn_radiation_wavelength 0.71073
_diffrn_reflns_av_R_equivalents 0.0654
_diffrn_reflns_av_sigmaI/netI 0.0653
_diffrn_reflns_limit_h_max 6
_diffrn_reflns_limit_h_min -13
_diffrn_reflns_limit_k_max 16
_diffrn_reflns_limit_k_min -17
_diffrn_reflns_limit_l_max 16
_diffrn_reflns_limit_l_min -16
_diffrn_reflns_number 5500
_diffrn_reflns_theta_full 25.00
_diffrn_reflns_theta_max 25.00
_diffrn_reflns_theta_min 2.32
_exptl_absorpt_coefficient_mu 1.982
_exptl_absorpt_correction_T_max 0.6926
_exptl_absorpt_correction_T_min 0.6167
_exptl_absorpt_correction_type multi-scan
_exptl_absorpt_process_details SADABS
_exptl_crystal_colour colourless
_exptl_crystal_density_diffrn 2.253
_exptl_crystal_density_method 'not measured'
_exptl_crystal_description cuboids
_exptl_crystal_F_000 1536
_exptl_crystal_size_max 0.27
_exptl_crystal_size_mid 0.22
_exptl_crystal_size_min 0.20
_refine_diff_density_max 1.405
_refine_diff_density_min -1.028
_refine_diff_density_rms 0.185
_refine_ls_extinction_method none
_refine_ls_goodness_of_fit_ref 1.083
_refine_ls_hydrogen_treatment constr
_refine_ls_matrix_type full
_refine_ls_number_parameters 166
_refine_ls_number_reflns 1989
_refine_ls_number_restraints 0
_refine_ls_restrained_S_all 1.083
_refine_ls_R_factor_all 0.0840
_refine_ls_R_factor_gt 0.0660
_refine_ls_shift/su_max 0.000
_refine_ls_shift/su_mean 0.000
_refine_ls_structure_factor_coef Fsqd
_refine_ls_weighting_details 'calc w=1/[\s^2^(Fo^2^)+(0.0609P)^2^+37.5674P] where P=(Fo^2^+2Fc^2^)/3'
_refine_ls_weighting_scheme calc
_refine_ls_wR_factor_gt 0.1500
_refine_ls_wR_factor_ref 0.1606
_reflns_number_gt 1555
_reflns_number_total 1989
_reflns_threshold_expression >2sigma(I)
_cod_data_source_file c2ce06625d.txt
_cod_data_source_block complex1
_cod_depositor_comments
;
The following automatic conversions were performed:

'_symmetry_cell_setting' value 'MONOCLINIC' changed to 'monoclinic'
according to /home/saulius/struct/CIF-dictionaries/cif_core.dic
dictionary named 'cif_core.dic' version 2.4.1 from
2010-06-29.

'_refine_ls_hydrogen_treatment' value 'CONSTR' changed
to 'constr' according to
/home/saulius/struct/CIF-dictionaries/cif_core.dic dictionary named
'cif_core.dic' version 2.4.1 from 2010-06-29.

Automatic conversion script
Id: cif_fix_values 1715 2011-07-08 13:25:40Z adriana 
;
_cod_original_sg_symbol_H-M C2/c
_cod_database_code 7207827

loop_
_symmetry_equiv_pos_as_xyz
'x, y, z'
'-x, y, -z+1/2'
'x+1/2, y+1/2, z'
'-x+1/2, y+1/2, -z+1/2'
'-x, -y, -z'
'x, -y, z-1/2'
'-x+1/2, -y+1/2, -z'
'x+1/2, -y+1/2, z-1/2'

loop_
_atom_site_label
_atom_site_type_symbol
_atom_site_fract_x
_atom_site_fract_y
_atom_site_fract_z
_atom_site_U_iso_or_equiv
_atom_site_adp_type
_atom_site_occupancy
_atom_site_symmetry_multiplicity
_atom_site_calc_flag
_atom_site_refinement_flags
C2 C 0.1151(7) -0.1752(6) -0.1715(6) 0.0273(19) Uani 1 1 d .
H2 H 0.1150 -0.1957 -0.2333 0.033 Uiso 1 1 calc R
C4 C 0.1043(7) -0.2035(6) -0.0214(6) 0.0242(18) Uani 1 1 d .
C5 C 0.1263(7) -0.1112(6) 0.0049(5) 0.0242(18) Uani 1 1 d .
C6 C 0.1383(7) -0.0480(5) -0.0695(6) 0.0220(17) Uani 1 1 d .
C8 C 0.1063(7) -0.1876(6) 0.1308(6) 0.0270(19) Uani 1 1 d .
H8 H 0.1019 -0.2026 0.1939 0.032 Uiso 1 1 calc R
C10 C 0.0497(8) -0.3483(6) 0.0676(7) 0.031(2) Uani 1 1 d .
H10A H 0.0645 -0.3702 0.1314 0.038 Uiso 1 1 calc R
H10B H 0.0954 -0.3871 0.0266 0.038 Uiso 1 1 calc R
C11 C -0.0847(8) -0.3569(6) 0.0403(6) 0.0297(19) Uani 1 1 d .
H11A H -0.1022 -0.4207 0.0220 0.036 Uiso 1 1 calc R
H11B H -0.1036 -0.3174 -0.0135 0.036 Uiso 1 1 calc R
N1 N 0.1314(6) -0.0833(5) -0.1584(4) 0.0265(16) Uani 1 1 d .
N3 N 0.0990(6) -0.2401(5) -0.1076(5) 0.0266(16) Uani 1 1 d .
N6 N 0.1556(6) 0.0431(5) -0.0572(5) 0.0310(17) Uani 1 1 d .
H6A H 0.1623 0.0789 -0.1049 0.037 Uiso 1 1 calc R
H6B H 0.1601 0.0661 -0.0015 0.037 Uiso 1 1 calc R
N7 N 0.1285(6) -0.1021(5) 0.1008(4) 0.0244(15) Uani 1 1 d .
N9 N 0.0906(6) -0.2513(4) 0.0608(5) 0.0242(15) Uani 1 1 d .
O1 O -0.1445(6) -0.3873(5) 0.2108(4) 0.0404(16) Uani 1 1 d .
O2 O -0.3037(5) -0.3406(4) 0.1001(4) 0.0345(15) Uani 1 1 d .
O3 O -0.1531(6) -0.2275(4) 0.1544(4) 0.0359(15) Uani 1 1 d .
O1W O 0.3381(17) -0.1036(10) 0.2858(9) 0.166(5) Uani 1 1 d .
O2W O 0.5423(18) -0.0586(10) 0.3629(10) 0.166(5) Uani 1 1 d .
S1 S -0.17843(19) -0.32508(14) 0.13318(14) 0.0267(5) Uani 1 1 d .
Ag1 Ag 0.15325(7) 0.00218(5) 0.21241(4) 0.0363(3) Uani 1 1 d .

loop_
_atom_site_aniso_label
_atom_site_aniso_U_11
_atom_site_aniso_U_22
_atom_site_aniso_U_33
_atom_site_aniso_U_23
_atom_site_aniso_U_13
_atom_site_aniso_U_12
C2 0.023(4) 0.039(5) 0.020(4) -0.002(4) 0.001(3) 0.000(4)
C4 0.017(4) 0.032(5) 0.023(4) 0.001(3) 0.001(3) 0.002(3)
C5 0.016(4) 0.038(5) 0.019(4) -0.002(3) -0.001(3) 0.001(4)
C6 0.011(4) 0.025(4) 0.029(4) -0.003(3) -0.001(3) 0.001(3)
C8 0.022(4) 0.034(5) 0.025(4) 0.002(4) -0.003(3) 0.000(4)
C10 0.028(5) 0.027(5) 0.039(5) 0.000(4) 0.007(4) 0.000(4)
C11 0.036(5) 0.030(5) 0.023(4) -0.003(3) 0.000(4) 0.003(4)
N1 0.020(4) 0.042(4) 0.017(3) -0.001(3) -0.003(3) 0.003(3)
N3 0.023(4) 0.031(4) 0.025(4) -0.005(3) -0.003(3) 0.002(3)
N6 0.039(4) 0.031(4) 0.022(4) -0.004(3) -0.004(3) 0.003(3)
N7 0.023(4) 0.032(4) 0.018(3) -0.003(3) -0.001(3) -0.003(3)
N9 0.022(4) 0.026(4) 0.024(4) -0.001(3) -0.003(3) -0.003(3)
O1 0.041(4) 0.048(4) 0.032(4) 0.010(3) 0.001(3) 0.001(3)
O2 0.024(3) 0.052(4) 0.028(3) -0.009(3) 0.003(2) -0.011(3)
O3 0.043(4) 0.034(3) 0.031(3) -0.007(3) 0.004(3) -0.004(3)
O1W 0.275(14) 0.117(8) 0.103(8) 0.025(6) -0.031(8) 0.032(8)
O2W 0.275(14) 0.117(8) 0.103(8) 0.025(6) -0.031(8) 0.032(8)
S1 0.0277(11) 0.0310(11) 0.0213(10) -0.0015(8) 0.0002(8) -0.0026(9)
Ag1 0.0583(5) 0.0346(4) 0.0160(4) -0.0034(3) 0.0023(3) -0.0084(3)

loop_
_atom_type_symbol
_atom_type_description
_atom_type_scat_dispersion_real
_atom_type_scat_dispersion_imag
_atom_type_scat_source
C C 0.0033 0.0016 'International Tables Vol C Tables 4.2.6.8 and 6.1.1.4'
H H 0.0000 0.0000 'International Tables Vol C Tables 4.2.6.8 and 6.1.1.4'
N N 0.0061 0.0033 'International Tables Vol C Tables 4.2.6.8 and 6.1.1.4'
O O 0.0106 0.0060 'International Tables Vol C Tables 4.2.6.8 and 6.1.1.4'
S S 0.1246 0.1234 'International Tables Vol C Tables 4.2.6.8 and 6.1.1.4'
Ag Ag -0.8971 1.1015 'International Tables Vol C Tables 4.2.6.8 and 6.1.1.4'

loop_
_geom_angle_atom_site_label_1
_geom_angle_atom_site_label_2
_geom_angle_atom_site_label_3
_geom_angle
_geom_angle_site_symmetry_3
N3 C2 N1 128.2(7) .
N3 C2 H2 115.9 .
N1 C2 H2 115.9 .
N3 C4 N9 126.0(7) .
N3 C4 C5 128.4(8) .
N9 C4 C5 105.6(7) .
N7 C5 C4 110.7(7) .
N7 C5 C6 133.8(8) .
C4 C5 C6 115.5(7) .
N6 C6 N1 119.2(7) .
N6 C6 C5 123.5(7) .
N1 C6 C5 117.3(7) .
N7 C8 N9 113.8(7) .
N7 C8 H8 123.1 .
N9 C8 H8 123.1 .
N9 C10 C11 111.2(7) .
N9 C10 H10A 109.4 .
C11 C10 H10A 109.4 .
N9 C10 H10B 109.4 .
C11 C10 H10B 109.4 .
H10A C10 H10B 108.0 .
C10 C11 S1 112.8(6) .
C10 C11 H11A 109.0 .
S1 C11 H11A 109.0 .
C10 C11 H11B 109.0 .
S1 C11 H11B 109.0 .
H11A C11 H11B 107.8 .
C2 N1 C6 119.6(7) .
C2 N1 Ag1 115.0(5) 6
C6 N1 Ag1 125.3(6) 6
C2 N3 C4 110.9(7) .
C6 N6 H6A 120.0 .
C6 N6 H6B 120.0 .
H6A N6 H6B 120.0 .
C8 N7 C5 103.8(7) .
C8 N7 Ag1 114.6(5) .
C5 N7 Ag1 141.6(6) .
C8 N9 C4 106.1(7) .
C8 N9 C10 128.1(7) .
C4 N9 C10 125.3(7) .
O3 S1 O1 113.0(4) .
O3 S1 O2 112.6(4) .
O1 S1 O2 111.0(4) .
O3 S1 C11 106.7(4) .
O1 S1 C11 105.6(4) .
O2 S1 C11 107.5(4) .
N7 Ag1 N1 162.4(2) 6_556

loop_
_geom_bond_atom_site_label_1
_geom_bond_atom_site_label_2
_geom_bond_distance
_geom_bond_site_symmetry_2
C2 N3 1.323(11) .
C2 N1 1.344(11) .
C2 H2 0.9300 .
C4 N3 1.336(10) .
C4 N9 1.374(10) .
C4 C5 1.396(12) .
C5 N7 1.374(10) .
C5 C6 1.408(11) .
C6 N6 1.334(11) .
C6 N1 1.366(10) .
C8 N7 1.328(11) .
C8 N9 1.360(10) .
C8 H8 0.9300 .
C10 N9 1.470(10) .
C10 C11 1.531(12) .
C10 H10A 0.9700 .
C10 H10B 0.9700 .
C11 S1 1.785(9) .
C11 H11A 0.9700 .
C11 H11B 0.9700 .
N1 Ag1 2.205(7) 6
N6 H6A 0.8600 .
N6 H6B 0.8600 .
N7 Ag1 2.195(7) .
O1 S1 1.460(6) .
O2 S1 1.466(6) .
O3 S1 1.458(6) .
Ag1 N1 2.205(7) 6_556
